data_7114489
loop_
_publ_author_name
'Laval, Gilles'
'Clegg, William'
'Crane, Christopher G.'
'Hammersh\/oi, Anders'
'Sargeson, Alan M.'
'Golding, Bernard T.'

_publ_section_title
;
 Assembly of polyamines via amino acids from three components using
 cobalt(iii) template methodology
;
_journal_issue 17
_journal_name_full 'Chemical Communications'
_journal_page_first 1874
_journal_page_last 1875
_journal_paper_doi 10.1039/b206462f
_journal_year 2002
_chemical_formula_sum 'C11 H28 Cl2 Co N5 O3'
_chemical_formula_weight 408.21
_chemical_name_systematic ?
_space_group_IT_number 61
_symmetry_cell_setting orthorhombic
_symmetry_space_group_name_Hall '-P 2ac 2ab'
_symmetry_space_group_name_H-M 'P b c a'
_atom_sites_solution_hydrogens geom
_atom_sites_solution_primary direct
_atom_sites_solution_secondary difmap
_audit_creation_method SHELXL-97
_cell_angle_alpha 90.00
_cell_angle_beta 90.00
_cell_angle_gamma 90.00
_cell_formula_units_Z 8
_cell_length_a 8.3623(4)
_cell_length_b 13.7158(7)
_cell_length_c 30.2033(15)
_cell_measurement_reflns_used 14612
_cell_measurement_temperature 160(2)
_cell_measurement_theta_max 28.30
_cell_measurement_theta_min 2.70
_cell_volume 3464.2(3)
_computing_cell_refinement 'Bruker SAINT'
_computing_data_collection 'Bruker SMART'
_computing_data_reduction 'Bruker SAINT'
_computing_molecular_graphics 'Bruker SHELXTL'
_computing_publication_material 'Bruker SHELXTL and local programs'
_computing_structure_refinement 'Bruker SHELXTL'
_computing_structure_solution 'Bruker SHELXTL'
_diffrn_ambient_temperature 160(2)
_diffrn_measured_fraction_theta_full 1.000
_diffrn_measured_fraction_theta_max 0.955
_diffrn_measurement_device_type 'Bruker SMART 1K CCD diffractometer'
_diffrn_measurement_method '\w rotation with narrow frames'
_diffrn_radiation_monochromator graphite
_diffrn_radiation_source 'sealed tube'
_diffrn_radiation_type MoK\a
_diffrn_radiation_wavelength 0.71073
_diffrn_reflns_av_R_equivalents 0.0597
_diffrn_reflns_av_sigmaI/netI 0.0431
_diffrn_reflns_limit_h_max 11
_diffrn_reflns_limit_h_min -11
_diffrn_reflns_limit_k_max 17
_diffrn_reflns_limit_k_min -18
_diffrn_reflns_limit_l_max 40
_diffrn_reflns_limit_l_min -39
_diffrn_reflns_number 27701
_diffrn_reflns_theta_full 26.00
_diffrn_reflns_theta_max 28.44
_diffrn_reflns_theta_min 2.70
_diffrn_standards_decay_% 0
_diffrn_standards_number 0
_exptl_absorpt_coefficient_mu 1.318
_exptl_absorpt_correction_T_max 0.925
_exptl_absorpt_correction_T_min 0.515
_exptl_absorpt_correction_type multi-scan
_exptl_crystal_colour red
_exptl_crystal_density_diffrn 1.565
_exptl_crystal_density_method 'not measured'
_exptl_crystal_description plate
_exptl_crystal_F_000 1712
_exptl_crystal_size_max 0.58
_exptl_crystal_size_mid 0.24
_exptl_crystal_size_min 0.06
_refine_diff_density_max 0.692
_refine_diff_density_min -0.503
_refine_diff_density_rms 0.094
_refine_ls_extinction_coef 0.00050(12)
_refine_ls_extinction_expression Fc^*^=kFc[1+0.001xFc^2^\l^3^/sin(2\q)]^-1/4^
_refine_ls_extinction_method SHELXL
_refine_ls_goodness_of_fit_ref 1.086
_refine_ls_hydrogen_treatment mixed
_refine_ls_matrix_type full
_refine_ls_number_parameters 207
_refine_ls_number_reflns 4172
_refine_ls_number_restraints 0
_refine_ls_restrained_S_all 1.086
_refine_ls_R_factor_all 0.0631
_refine_ls_R_factor_gt 0.0392
_refine_ls_shift/su_max 0.001
_refine_ls_shift/su_mean 0.000
_refine_ls_structure_factor_coef Fsqd
_refine_ls_weighting_details 'calc w=1/[\s^2^(Fo^2^)+(0.0351P)^2^+4.0701P] where P=(Fo^2^+2Fc^2^)/3'
_refine_ls_weighting_scheme calc
_refine_ls_wR_factor_gt 0.0822
_refine_ls_wR_factor_ref 0.0903
_reflns_number_gt 3141
_reflns_number_total 4172
_reflns_threshold_expression I>2\s(I)
_cod_data_source_file b206462f.txt
_cod_data_source_block btg49
_cod_original_sg_symbol_H-M Pbca
_cod_database_code 7114489

loop_
_symmetry_equiv_pos_as_xyz
'x, y, z'
'-x+1/2, -y, z+1/2'
'-x, y+1/2, -z+1/2'
'x+1/2, -y+1/2, -z'
'-x, -y, -z'
'x-1/2, y, -z-1/2'
'x, -y-1/2, z-1/2'
'-x-1/2, y-1/2, z'

loop_
_atom_site_label
_atom_site_type_symbol
_atom_site_fract_x
_atom_site_fract_y
_atom_site_fract_z
_atom_site_U_iso_or_equiv
_atom_site_adp_type
_atom_site_occupancy
_atom_site_symmetry_multiplicity
_atom_site_calc_flag
_atom_site_refinement_flags
Co Co 0.52030(4) 0.78030(2) 0.113063(11) 0.01003(10) Uani 1 1 d .
N1 N 0.3907(3) 0.70803(15) 0.06843(7) 0.0144(5) Uani 1 1 d .
H1A H 0.3361 0.7523 0.0513 0.017 Uiso 1 1 calc R
H1B H 0.4587 0.6740 0.0501 0.017 Uiso 1 1 calc R
N2 N 0.5301(2) 0.66150(15) 0.14964(7) 0.0125(4) Uani 1 1 d .
N3 N 0.6234(2) 0.85441(16) 0.15965(7) 0.0126(4) Uani 1 1 d .
H3A H 0.7237 0.8299 0.1655 0.015 Uiso 1 1 calc R
H3B H 0.6329 0.9189 0.1517 0.015 Uiso 1 1 calc R
N4 N 0.4948(3) 0.90037(16) 0.07727(7) 0.0165(5) Uani 1 1 d .
H4A H 0.4247 0.8852 0.0548 0.020 Uiso 1 1 calc R
H4B H 0.4434 0.9449 0.0951 0.020 Uiso 1 1 calc R
N5 N 0.7248(2) 0.74275(16) 0.08640(7) 0.0134(4) Uani 1 1 d .
H5A H 0.7800 0.7069 0.1071 0.016 Uiso 1 1 calc R
H5B H 0.7026 0.7015 0.0632 0.016 Uiso 1 1 calc R
O1 O 0.3267(2) 0.82145(13) 0.14111(6) 0.0146(4) Uani 1 1 d .
O2 O 0.2361(2) 0.87474(14) 0.20623(6) 0.0212(4) Uani 1 1 d .
C1 C 0.2738(3) 0.6386(2) 0.08814(9) 0.0181(6) Uani 1 1 d .
H1C H 0.1963 0.6183 0.0651 0.022 Uiso 1 1 calc R
H1D H 0.2136 0.6719 0.1120 0.022 Uiso 1 1 calc R
C2 C 0.3561(3) 0.5485(2) 0.10711(9) 0.0209(6) Uani 1 1 d .
H2A H 0.2913 0.5226 0.1319 0.025 Uiso 1 1 calc R
H2B H 0.3615 0.4975 0.0840 0.025 Uiso 1 1 calc R
C3 C 0.5246(3) 0.57018(19) 0.12370(9) 0.0161(5) Uani 1 1 d .
H3C H 0.5619 0.5154 0.1424 0.019 Uiso 1 1 calc R
H3D H 0.5980 0.5757 0.0981 0.019 Uiso 1 1 calc R
C4 C 0.5387(3) 0.65627(19) 0.19198(8) 0.0144(5) Uani 1 1 d .
C5 C 0.5458(4) 0.5621(2) 0.21759(9) 0.0252(7) Uani 1 1 d .
H5C H 0.4589 0.5191 0.2079 0.038 Uiso 1 1 calc R
H5D H 0.5342 0.5758 0.2493 0.038 Uiso 1 1 calc R
H5E H 0.6488 0.5301 0.2122 0.038 Uiso 1 1 calc R
C6 C 0.5464(3) 0.7455(2) 0.22071(8) 0.0164(6) Uani 1 1 d .
H6A H 0.6533 0.7473 0.2348 0.020 Uiso 1 1 calc R
H6B H 0.4667 0.7378 0.2447 0.020 Uiso 1 1 calc R
C7 C 0.5177(3) 0.84363(19) 0.19865(9) 0.0148(5) Uani 1 1 d .
H7 H 0.5383 0.8975 0.2202 0.018 Uiso 1 1 calc R
C8 C 0.3458(3) 0.84908(18) 0.18187(9) 0.0143(5) Uani 1 1 d .
C9 C 0.6303(4) 0.9527(2) 0.05644(10) 0.0242(6) Uani 1 1 d .
H9A H 0.6838 0.9934 0.0791 0.029 Uiso 1 1 calc R
H9B H 0.5884 0.9967 0.0332 0.029 Uiso 1 1 calc R
C10 C 0.7516(4) 0.8851(2) 0.03611(10) 0.0254(7) Uani 1 1 d .
H10A H 0.8333 0.9246 0.0206 0.030 Uiso 1 1 calc R
H10B H 0.6976 0.8439 0.0138 0.030 Uiso 1 1 calc R
C11 C 0.8351(3) 0.8192(2) 0.06959(10) 0.0218(6) Uani 1 1 d .
H11A H 0.9287 0.7879 0.0554 0.026 Uiso 1 1 calc R
H11B H 0.8742 0.8590 0.0947 0.026 Uiso 1 1 calc R
O3 O -0.0561(3) 0.80429(17) 0.17655(8) 0.0263(5) Uani 1 1 d .
HO3C H 0.038(4) 0.833(3) 0.1822(12) 0.039 Uiso 1 1 d .
HO3D H -0.044(5) 0.751(3) 0.1696(13) 0.039 Uiso 1 1 d .
Cl1 Cl 0.69023(8) 0.63239(5) -0.00729(2) 0.01774(15) Uani 1 1 d .
Cl2 Cl 0.56070(9) 1.08328(5) 0.15406(2) 0.02449(17) Uani 1 1 d .

loop_
_atom_site_aniso_label
_atom_site_aniso_U_11
_atom_site_aniso_U_22
_atom_site_aniso_U_33
_atom_site_aniso_U_23
_atom_site_aniso_U_13
_atom_site_aniso_U_12
Co 0.00919(16) 0.01080(17) 0.01011(17) -0.00004(14) 0.00036(13) -0.00042(13)
N1 0.0158(11) 0.0154(11) 0.0120(11) 0.0002(9) -0.0012(8) -0.0013(9)
N2 0.0123(10) 0.0093(10) 0.0159(11) -0.0013(8) 0.0010(8) -0.0003(8)
N3 0.0136(11) 0.0117(11) 0.0125(11) -0.0014(8) -0.0008(8) -0.0015(8)
N4 0.0157(11) 0.0149(11) 0.0191(12) 0.0031(9) -0.0028(9) -0.0013(9)
N5 0.0124(10) 0.0139(11) 0.0138(11) 0.0005(8) -0.0002(8) 0.0005(9)
O1 0.0125(9) 0.0177(10) 0.0134(9) -0.0011(7) 0.0005(7) 0.0021(7)
O2 0.0164(10) 0.0272(11) 0.0202(10) -0.0045(9) 0.0071(8) 0.0027(8)
C1 0.0143(13) 0.0221(15) 0.0179(14) 0.0011(11) -0.0008(10) -0.0054(11)
C2 0.0269(15) 0.0147(13) 0.0211(15) 0.0003(11) -0.0021(12) -0.0072(11)
C3 0.0197(13) 0.0129(13) 0.0156(13) -0.0033(10) 0.0011(10) 0.0019(11)
C4 0.0126(12) 0.0142(13) 0.0164(13) 0.0014(10) 0.0004(10) 0.0003(10)
C5 0.0356(17) 0.0213(15) 0.0187(15) 0.0053(12) 0.0008(13) 0.0005(13)
C6 0.0184(13) 0.0189(13) 0.0118(13) -0.0001(10) -0.0016(10) 0.0016(11)
C7 0.0154(13) 0.0140(13) 0.0148(13) -0.0033(10) 0.0019(10) 0.0013(10)
C8 0.0139(13) 0.0111(12) 0.0179(14) 0.0011(10) 0.0032(10) 0.0003(10)
C9 0.0270(16) 0.0214(15) 0.0242(16) 0.0038(12) 0.0044(12) -0.0033(12)
C10 0.0335(17) 0.0202(15) 0.0224(15) 0.0045(12) 0.0109(13) -0.0027(13)
C11 0.0169(14) 0.0247(15) 0.0238(15) 0.0000(12) 0.0074(11) -0.0067(12)
O3 0.0197(11) 0.0254(12) 0.0337(13) -0.0056(10) -0.0079(9) 0.0051(9)
Cl1 0.0196(3) 0.0181(3) 0.0155(3) 0.0004(2) 0.0017(2) 0.0004(3)
Cl2 0.0238(4) 0.0177(3) 0.0320(4) 0.0005(3) -0.0015(3) 0.0030(3)

loop_
_atom_type_symbol
_atom_type_description
_atom_type_scat_dispersion_real
_atom_type_scat_dispersion_imag
_atom_type_scat_source
C C 0.0033 0.0016 'International Tables Vol C Tables 4.2.6.8 and 6.1.1.4'
H H 0.0000 0.0000 'International Tables Vol C Tables 4.2.6.8 and 6.1.1.4'
N N 0.0061 0.0033 'International Tables Vol C Tables 4.2.6.8 and 6.1.1.4'
O O 0.0106 0.0060 'International Tables Vol C Tables 4.2.6.8 and 6.1.1.4'
Cl Cl 0.1484 0.1585 'International Tables Vol C Tables 4.2.6.8 and 6.1.1.4'
Co Co 0.3494 0.9721 'International Tables Vol C Tables 4.2.6.8 and 6.1.1.4'

loop_
_geom_angle_atom_site_label_1
_geom_angle_atom_site_label_2
_geom_angle_atom_site_label_3
_geom_angle
O1 Co N3 84.29(8)
O1 Co N5 176.99(9)
N3 Co N5 92.73(9)
O1 Co N2 91.77(8)
N3 Co N2 90.47(9)
N5 Co N2 88.67(9)
O1 Co N4 84.56(9)
N3 Co N4 90.47(9)
N5 Co N4 95.07(9)
N2 Co N4 176.10(9)
O1 Co N1 89.20(8)
N3 Co N1 173.48(9)
N5 Co N1 93.78(9)
N2 Co N1 89.46(9)
N4 Co N1 89.18(9)
C1 N1 Co 113.86(16)
C4 N2 C3 118.9(2)
C4 N2 Co 127.41(18)
C3 N2 Co 113.72(16)
C7 N3 Co 105.04(15)
C9 N4 Co 123.48(18)
C11 N5 Co 119.78(17)
C8 O1 Co 113.69(16)
N1 C1 C2 111.8(2)
C3 C2 C1 112.5(2)
N2 C3 C2 111.6(2)
N2 C4 C6 122.2(2)
N2 C4 C5 124.2(2)
C6 C4 C5 113.6(2)
C4 C6 C7 117.5(2)
N3 C7 C6 110.1(2)
N3 C7 C8 107.1(2)
C6 C7 C8 109.7(2)
O2 C8 O1 124.0(2)
O2 C8 C7 121.3(2)
O1 C8 C7 114.6(2)
N4 C9 C10 113.0(2)
C9 C10 C11 113.8(2)
N5 C11 C10 111.2(2)

loop_
_geom_bond_atom_site_label_1
_geom_bond_atom_site_label_2
_geom_bond_distance
Co O1 1.9126(18)
Co N3 1.938(2)
Co N5 1.959(2)
Co N2 1.970(2)
Co N4 1.982(2)
Co N1 1.994(2)
N1 C1 1.489(3)
N2 C4 1.283(3)
N2 C3 1.478(3)
N3 C7 1.480(3)
N4 C9 1.482(3)
N5 C11 1.486(3)
O1 C8 1.298(3)
O2 C8 1.228(3)
C1 C2 1.526(4)
C2 C3 1.525(4)
C4 C6 1.501(4)
C4 C5 1.507(4)
C6 C7 1.522(4)
C7 C8 1.526(4)
C9 C10 1.505(4)
C10 C11 1.526(4)

loop_
_geom_hbond_atom_site_label_D
_geom_hbond_atom_site_label_H
_geom_hbond_atom_site_label_A
_geom_hbond_distance_DH
_geom_hbond_distance_HA
_geom_hbond_distance_DA
_geom_hbond_angle_DHA
_geom_hbond_site_symmetry_A
N1 H1A Cl1 0.92 2.40 3.318(2) 179.1 4_465
N1 H1B Cl1 0.92 2.66 3.547(2) 161.8 .
N3 H3A O3 0.92 1.90 2.813(3) 169.1 1_655
N3 H3B Cl2 0.92 2.33 3.187(2) 154.0 .
N4 H4A Cl1 0.92 2.44 3.340(2) 165.2 4_465
N4 H4B Cl2 0.92 2.78 3.461(2) 131.5 .
N5 H5A Cl2 0.92 2.58 3.489(2) 169.7 8_755
N5 H5B Cl1 0.92 2.33 3.222(2) 162.7 .
O3 H3C O2 0.89(4) 1.90(4) 2.776(3) 166(3) .
O3 H3D Cl2 0.77(4) 2.35(4) 3.107(2) 168(4) 8_655

loop_
_geom_torsion_atom_site_label_1
_geom_torsion_atom_site_label_2
_geom_torsion_atom_site_label_3
_geom_torsion_atom_site_label_4
_geom_torsion
O1 Co N1 C1 -53.90(18)
N3 Co N1 C1 -51.5(9)
N5 Co N1 C1 126.50(18)
N2 Co N1 C1 37.87(18)
N4 Co N1 C1 -138.47(18)
O1 Co N2 C4 -60.1(2)
N3 Co N2 C4 24.2(2)
N5 Co N2 C4 117.0(2)
N4 Co N2 C4 -79.6(14)
N1 Co N2 C4 -149.2(2)
O1 Co N2 C3 119.19(17)
N3 Co N2 C3 -156.51(17)
N5 Co N2 C3 -63.79(17)
N4 Co N2 C3 99.6(14)
N1 Co N2 C3 30.00(17)
O1 Co N3 C7 33.34(15)
N5 Co N3 C7 -147.08(16)
N2 Co N3 C7 -58.39(16)
N4 Co N3 C7 117.82(16)
N1 Co N3 C7 30.9(9)
O1 Co N4 C9 153.8(2)
N3 Co N4 C9 69.6(2)
N5 Co N4 C9 -23.2(2)
N2 Co N4 C9 173.5(13)
N1 Co N4 C9 -116.9(2)
O1 Co N5 C11 -52.9(17)
N3 Co N5 C11 -60.9(2)
N2 Co N5 C11 -151.3(2)
N4 Co N5 C11 29.8(2)
N1 Co N5 C11 119.3(2)
N3 Co O1 C8 -19.95(17)
N5 Co O1 C8 -27.9(17)
N2 Co O1 C8 70.34(18)
N4 Co O1 C8 -110.97(18)
N1 Co O1 C8 159.78(18)
Co N1 C1 C2 -73.1(2)
N1 C1 C2 C3 30.1(3)
C4 N2 C3 C2 103.6(3)
Co N2 C3 C2 -75.8(2)
C1 C2 C3 N2 44.4(3)
C3 N2 C4 C6 179.4(2)
Co N2 C4 C6 -1.4(4)
C3 N2 C4 C5 0.8(4)
Co N2 C4 C5 180.0(2)
N2 C4 C6 C7 9.3(4)
C5 C4 C6 C7 -172.0(2)
Co N3 C7 C6 79.5(2)
Co N3 C7 C8 -39.7(2)
C4 C6 C7 N3 -52.2(3)
C4 C6 C7 C8 65.4(3)
Co O1 C8 O2 -177.2(2)
Co O1 C8 C7 0.4(3)
N3 C7 C8 O2 -155.3(2)
C6 C7 C8 O2 85.3(3)
N3 C7 C8 O1 27.0(3)
C6 C7 C8 O1 -92.4(3)
Co N4 C9 C10 41.3(3)
N4 C9 C10 C11 -63.5(3)
Co N5 C11 C10 -55.2(3)
C9 C10 C11 N5 71.7(3)
